data_1504847
loop_
_publ_author_name
'He, Ming'
'Beahm, Brendan J.'
'Bode, Jeffrey W.'

_publ_section_title
;
 Chiral NHC-catalyzed oxodiene Diels-Alder reactions with
 alpha-chloroaldehyde bisulfite salts.
;
_journal_issue 17
_journal_name_full 'Organic letters'
_journal_page_first 3817
_journal_page_last 3820
_journal_paper_doi 10.1021/ol801502h
_journal_volume 10
_journal_year 2008
_chemical_absolute_configuration ad
_chemical_formula_sum 'C14 H13 Br O4'
_chemical_formula_weight 325.15
_chemical_name_systematic
; 
 ? 
;
_space_group_IT_number 19
_symmetry_cell_setting orthorhombic
_symmetry_space_group_name_Hall 'P 2ac 2ab'
_symmetry_space_group_name_H-M 'P 21 21 21'
_atom_sites_solution_hydrogens geom
_atom_sites_solution_primary direct
_atom_sites_solution_secondary difmap
_audit_creation_method SHELXL-97
_cell_angle_alpha 90.00
_cell_angle_beta 90.00
_cell_angle_gamma 90.00
_cell_formula_units_Z 4
_cell_length_a 5.271(2)
_cell_length_b 15.344(6)
_cell_length_c 17.466(6)
_cell_measurement_temperature 293(2)
_cell_volume 1412.6(9)
_computing_structure_refinement 'SHELXL-97 (Sheldrick, 1997)'
_computing_structure_solution 'SHELXS-97 (Sheldrick, 1990)'
_diffrn_ambient_temperature 293(2)
_diffrn_measured_fraction_theta_full 0.960
_diffrn_measured_fraction_theta_max 0.960
_diffrn_measurement_device_type 'CCD area detector'
_diffrn_measurement_method 'omega scan'
_diffrn_radiation_monochromator graphite
_diffrn_radiation_source 'fine-focus sealed tube'
_diffrn_radiation_type MoK\a
_diffrn_radiation_wavelength 0.71073
_diffrn_reflns_av_R_equivalents 0.1798
_diffrn_reflns_av_sigmaI/netI 0.2850
_diffrn_reflns_limit_h_max 6
_diffrn_reflns_limit_h_min -6
_diffrn_reflns_limit_k_max 19
_diffrn_reflns_limit_k_min -18
_diffrn_reflns_limit_l_max 21
_diffrn_reflns_limit_l_min -21
_diffrn_reflns_number 9419
_diffrn_reflns_theta_full 26.51
_diffrn_reflns_theta_max 26.51
_diffrn_reflns_theta_min 1.77
_exptl_absorpt_coefficient_mu 2.916
_exptl_absorpt_correction_T_max 0.296
_exptl_absorpt_correction_T_min 0.190
_exptl_absorpt_correction_type empirical
_exptl_absorpt_process_details 'psi scan'
_exptl_crystal_colour colorless
_exptl_crystal_density_diffrn 1.529
_exptl_crystal_density_method 'not measured'
_exptl_crystal_description needle
_exptl_crystal_F_000 656
_exptl_crystal_size_max 0.25
_exptl_crystal_size_mid 0.05
_exptl_crystal_size_min 0.05
_refine_diff_density_max 0.334
_refine_diff_density_min -0.283
_refine_diff_density_rms 0.082
_refine_ls_abs_structure_details 'Flack H D (1983), Acta Cryst. A39, 876-881'
_refine_ls_abs_structure_Flack 0.02(3)
_refine_ls_extinction_method none
_refine_ls_goodness_of_fit_ref 0.745
_refine_ls_hydrogen_treatment mixed
_refine_ls_matrix_type full
_refine_ls_number_parameters 176
_refine_ls_number_reflns 2752
_refine_ls_number_restraints 0
_refine_ls_restrained_S_all 0.745
_refine_ls_R_factor_all 0.2382
_refine_ls_R_factor_gt 0.0544
_refine_ls_shift/su_max 0.101
_refine_ls_shift/su_mean 0.005
_refine_ls_structure_factor_coef Fsqd
_refine_ls_weighting_details 'calc w=1/[\s^2^(Fo^2^)+(0.0509P)^2^+0.0000P] where P=(Fo^2^+2Fc^2^)/3'
_refine_ls_weighting_scheme calc
_refine_ls_wR_factor_gt 0.1118
_refine_ls_wR_factor_ref 0.1457
_reflns_number_gt 805
_reflns_number_total 2752
_reflns_threshold_expression >2sigma(I)
_cod_data_source_file ol801502h_si_003.cif
_cod_data_source_block (R)-Ethyl_6-(4-bromophenyl)-2-oxo-3,4-dihydro-2H-pyran-4-carboxylate
_cod_depositor_comments
;
The following automatic conversions were performed:

'_symmetry_cell_setting' tag value 'orthrohmbic' was replaced with
'orthorhombic' value as specified in the replacement file
'/home/robertas/cod-tools/perl-scripts/inputs/replacement_values.lst'.

Automatic conversion script
Id: cif_fix_values 3143 2015-03-26 13:38:13Z robertas 
;
_cod_original_cell_volume 1412.7(9)
_cod_original_sg_symbol_H-M P2(1)2(1)2(1)
_cod_database_code 1504847

loop_
_symmetry_equiv_pos_as_xyz
'x, y, z'
'-x+1/2, -y, z+1/2'
'-x, y+1/2, -z+1/2'
'x+1/2, -y+1/2, -z'

loop_
_atom_site_label
_atom_site_type_symbol
_atom_site_fract_x
_atom_site_fract_y
_atom_site_fract_z
_atom_site_U_iso_or_equiv
_atom_site_adp_type
_atom_site_occupancy
_atom_site_symmetry_multiplicity
_atom_site_calc_flag
_atom_site_refinement_flags
Br Br 0.5474(3) 0.52337(8) -0.03311(6) 0.1038(6) Uani 1 1 d .
C1 C 0.541(3) 1.1798(7) 0.0764(6) 0.107(4) Uani 1 1 d .
H1A H 0.5244 1.1320 0.0412 0.161 Uiso 1 1 calc R
H1B H 0.6301 1.2267 0.0520 0.161 Uiso 1 1 calc R
H1C H 0.3754 1.1993 0.0916 0.161 Uiso 1 1 calc R
C2 C 0.688(2) 1.1502(7) 0.1465(7) 0.080(4) Uani 1 1 d .
H2A H 0.8559 1.1306 0.1321 0.095 Uiso 1 1 calc R
H2B H 0.7041 1.1976 0.1829 0.095 Uiso 1 1 calc R
C3 C 0.662(2) 1.0318(8) 0.2333(7) 0.062(3) Uani 1 1 d .
C4 C 0.494(2) 0.9599(7) 0.2662(6) 0.063(3) Uani 1 1 d .
H4 H 0.329(15) 0.985(6) 0.280(5) 0.075 Uiso 1 1 calc .
C5 C 0.6059(19) 0.9169(7) 0.3374(5) 0.063(3) Uani 1 1 d .
H5A H 0.6611 0.9620 0.3726 0.075 Uiso 1 1 calc R
H5B H 0.4745 0.8833 0.3627 0.075 Uiso 1 1 calc R
C6 C 0.821(2) 0.8595(7) 0.3202(6) 0.061(3) Uani 1 1 d .
C7 C 0.598(2) 0.8207(6) 0.2058(5) 0.048(3) Uani 1 1 d .
C8 C 0.4535(19) 0.8904(6) 0.2061(5) 0.055(3) Uani 1 1 d .
H8 H 0.3270 0.8971 0.1695 0.066 Uiso 1 1 calc R
C9 C 0.581(2) 0.7460(6) 0.1512(6) 0.048(3) Uani 1 1 d .
C10 C 0.755(2) 0.6782(7) 0.1502(6) 0.062(3) Uani 1 1 d .
H10 H 0.8827 0.6778 0.1870 0.074 Uiso 1 1 calc R
C11 C 0.749(2) 0.6107(7) 0.0970(6) 0.064(3) Uani 1 1 d .
H11 H 0.8701 0.5667 0.0986 0.077 Uiso 1 1 calc R
C12 C 0.563(2) 0.6097(6) 0.0424(6) 0.067(3) Uani 1 1 d .
C13 C 0.383(2) 0.6754(7) 0.0429(6) 0.067(3) Uani 1 1 d .
H13 H 0.2546 0.6740 0.0064 0.081 Uiso 1 1 calc R
C14 C 0.385(2) 0.7434(6) 0.0956(6) 0.059(3) Uani 1 1 d .
H14 H 0.2606 0.7863 0.0944 0.070 Uiso 1 1 calc R
O1 O 0.5441(14) 1.0795(5) 0.1795(4) 0.077(2) Uani 1 1 d .
O2 O 0.8731(16) 1.0454(5) 0.2552(5) 0.104(3) Uani 1 1 d .
O3 O 1.0044(15) 0.8482(5) 0.3590(4) 0.085(3) Uani 1 1 d .
O4 O 0.8020(13) 0.8075(4) 0.2555(4) 0.0606(19) Uani 1 1 d .

loop_
_atom_site_aniso_label
_atom_site_aniso_U_11
_atom_site_aniso_U_22
_atom_site_aniso_U_33
_atom_site_aniso_U_23
_atom_site_aniso_U_13
_atom_site_aniso_U_12
Br 0.1618(13) 0.0814(8) 0.0684(7) -0.0193(7) 0.0212(9) -0.0305(9)
C1 0.143(12) 0.100(10) 0.078(8) 0.022(7) 0.007(9) -0.011(10)
C2 0.092(11) 0.051(8) 0.096(9) -0.022(7) 0.015(9) -0.021(7)
C3 0.058(9) 0.049(8) 0.081(9) -0.024(8) -0.001(7) 0.009(8)
C4 0.051(8) 0.051(7) 0.087(8) -0.015(7) -0.005(7) 0.007(7)
C5 0.056(8) 0.080(8) 0.052(7) 0.003(6) -0.008(6) 0.003(7)
C6 0.065(10) 0.069(8) 0.050(8) 0.000(7) -0.017(7) 0.004(7)
C7 0.055(8) 0.043(7) 0.047(6) 0.004(6) -0.004(6) 0.001(6)
C8 0.048(7) 0.052(7) 0.063(7) 0.007(6) -0.010(6) -0.015(6)
C9 0.050(7) 0.040(6) 0.054(6) 0.007(6) -0.005(6) -0.005(6)
C10 0.070(9) 0.055(7) 0.060(7) 0.015(7) -0.016(6) -0.002(7)
C11 0.081(9) 0.056(8) 0.056(7) -0.004(7) 0.001(7) 0.000(7)
C12 0.091(9) 0.052(7) 0.057(7) 0.014(7) 0.014(8) -0.013(7)
C13 0.073(8) 0.059(7) 0.069(8) 0.001(8) -0.002(7) -0.022(7)
C14 0.073(9) 0.044(7) 0.059(7) -0.002(6) -0.002(7) -0.004(6)
O1 0.074(6) 0.070(5) 0.087(5) 0.006(4) -0.003(5) -0.002(5)
O2 0.078(6) 0.084(7) 0.152(8) 0.026(5) -0.037(6) -0.019(5)
O3 0.076(7) 0.110(6) 0.070(5) -0.005(4) -0.028(5) 0.014(5)
O4 0.053(5) 0.073(5) 0.056(5) -0.007(4) -0.012(4) 0.008(4)

loop_
_atom_type_symbol
_atom_type_description
_atom_type_scat_dispersion_real
_atom_type_scat_dispersion_imag
_atom_type_scat_source
C C 0.0033 0.0016 'International Tables Vol C Tables 4.2.6.8 and 6.1.1.4'
H H 0.0000 0.0000 'International Tables Vol C Tables 4.2.6.8 and 6.1.1.4'
O O 0.0106 0.0060 'International Tables Vol C Tables 4.2.6.8 and 6.1.1.4'
Br Br -0.2901 2.4595 'International Tables Vol C Tables 4.2.6.8 and 6.1.1.4'

loop_
_geom_angle_atom_site_label_1
_geom_angle_atom_site_label_2
_geom_angle_atom_site_label_3
_geom_angle
C2 C1 H1A 109.5
C2 C1 H1B 109.5
H1A C1 H1B 109.5
C2 C1 H1C 109.5
H1A C1 H1C 109.5
H1B C1 H1C 109.5
O1 C2 C1 106.3(9)
O1 C2 H2A 110.5
C1 C2 H2A 110.5
O1 C2 H2B 110.5
C1 C2 H2B 110.5
H2A C2 H2B 108.7
O2 C3 O1 124.1(12)
O2 C3 C4 123.0(12)
O1 C3 C4 112.8(11)
C8 C4 C5 108.4(8)
C8 C4 C3 109.3(8)
C5 C4 C3 113.3(9)
C8 C4 H4 108(5)
C5 C4 H4 109(5)
C3 C4 H4 109(6)
C6 C5 C4 113.0(9)
C6 C5 H5A 109.0
C4 C5 H5A 109.0
C6 C5 H5B 109.0
C4 C5 H5B 109.0
H5A C5 H5B 107.8
O3 C6 O4 116.1(11)
O3 C6 C5 126.6(10)
O4 C6 C5 117.1(10)
C8 C7 O4 124.1(9)
C8 C7 C9 126.5(10)
O4 C7 C9 109.3(9)
C7 C8 C4 119.8(9)
C7 C8 H8 120.1
C4 C8 H8 120.1
C10 C9 C14 116.8(9)
C10 C9 C7 123.0(10)
C14 C9 C7 120.1(9)
C9 C10 C11 123.4(10)
C9 C10 H10 118.3
C11 C10 H10 118.3
C12 C11 C10 119.4(10)
C12 C11 H11 120.3
C10 C11 H11 120.3
C11 C12 C13 118.6(10)
C11 C12 Br 122.1(10)
C13 C12 Br 119.3(10)
C12 C13 C14 123.0(10)
C12 C13 H13 118.5
C14 C13 H13 118.5
C13 C14 C9 118.7(9)
C13 C14 H14 120.6
C9 C14 H14 120.6
C3 O1 C2 116.5(9)
C6 O4 C7 118.6(8)

loop_
_geom_bond_atom_site_label_1
_geom_bond_atom_site_label_2
_geom_bond_distance
Br C12 1.872(10)
C1 C2 1.517(14)
C1 H1A 0.9600
C1 H1B 0.9600
C1 H1C 0.9600
C2 O1 1.443(11)
C2 H2A 0.9700
C2 H2B 0.9700
C3 O2 1.194(11)
C3 O1 1.344(11)
C3 C4 1.528(14)
C4 C8 1.511(12)
C4 C5 1.526(12)
C4 H4 0.98(7)
C5 C6 1.470(12)
C5 H5A 0.9700
C5 H5B 0.9700
C6 O3 1.192(11)
C6 O4 1.387(11)
C7 C8 1.312(11)
C7 O4 1.398(10)
C7 C9 1.492(12)
C8 H8 0.9300
C9 C10 1.389(13)
C9 C14 1.418(12)
C10 C11 1.391(13)
C10 H10 0.9300
C11 C12 1.368(12)
C11 H11 0.9300
C12 C13 1.385(12)
C13 C14 1.391(12)
C13 H13 0.9300
C14 H14 0.9300

loop_
_geom_torsion_atom_site_label_1
_geom_torsion_atom_site_label_2
_geom_torsion_atom_site_label_3
_geom_torsion_atom_site_label_4
_geom_torsion
O2 C3 C4 C8 -112.1(12)
O1 C3 C4 C8 70.1(10)
O2 C3 C4 C5 8.9(14)
O1 C3 C4 C5 -168.9(8)
C8 C4 C5 C6 48.4(12)
C3 C4 C5 C6 -73.1(11)
C4 C5 C6 O3 145.0(11)
C4 C5 C6 O4 -40.6(13)
O4 C7 C8 C4 -4.1(14)
C9 C7 C8 C4 179.4(9)
C5 C4 C8 C7 -27.7(13)
C3 C4 C8 C7 96.2(11)
C8 C7 C9 C10 173.9(9)
O4 C7 C9 C10 -3.0(12)
C8 C7 C9 C14 -4.2(14)
O4 C7 C9 C14 178.9(7)
C14 C9 C10 C11 1.6(14)
C7 C9 C10 C11 -176.6(9)
C9 C10 C11 C12 -0.1(16)
C10 C11 C12 C13 -1.3(15)
C10 C11 C12 Br 178.0(7)
C11 C12 C13 C14 1.3(15)
Br C12 C13 C14 -178.1(7)
C12 C13 C14 C9 0.3(14)
C10 C9 C14 C13 -1.6(13)
C7 C9 C14 C13 176.6(9)
O2 C3 O1 C2 0.9(15)
C4 C3 O1 C2 178.7(8)
C1 C2 O1 C3 167.3(8)
O3 C6 O4 C7 -177.0(9)
C5 C6 O4 C7 8.1(13)
C8 C7 O4 C6 15.9(13)
C9 C7 O4 C6 -167.1(8)

loop_
_cod_related_entry_id
_cod_related_entry_code
_cod_related_entry_database
1 30651486 ChemSpider
